data_7004680
loop_
_publ_author_name
'Marchetti, Fabio'
'Pampaloni, Guido'
'Zacchini, Stefano'

_publ_section_title
;
 Unusual room temperature activation of 1,2-dialkoxyalkanes by niobium
 and tantalum pentachlorides
;
_journal_issue 48
_journal_name_full 'Dalton Transactions'
_journal_page_first 7026
_journal_page_last 7035
_journal_paper_doi 10.1039/b810210d
_journal_year 2008
_chemical_formula_sum 'C4 H10 Cl8 O3 Ta2'
_chemical_formula_weight 751.62
_chemical_name_systematic
;
?
;
_space_group_IT_number 14
_symmetry_cell_setting monoclinic
_symmetry_space_group_name_Hall '-P 2yn'
_symmetry_space_group_name_H-M 'P 1 21/n 1'
_atom_sites_solution_hydrogens geom
_atom_sites_solution_primary direct
_atom_sites_solution_secondary difmap
_audit_creation_method SHELXL-97
_cell_angle_alpha 90.00
_cell_angle_beta 103.1160(10)
_cell_angle_gamma 90.00
_cell_formula_units_Z 4
_cell_length_a 6.6388(3)
_cell_length_b 26.0083(13)
_cell_length_c 9.9726(5)
_cell_measurement_reflns_used 8234
_cell_measurement_temperature 100(2)
_cell_measurement_theta_max 28.400
_cell_measurement_theta_min 2.6175
_cell_volume 1676.99(14)
_computing_structure_refinement 'SHELXL-97 (Sheldrick, 1997)'
_computing_structure_solution 'SHELXS-97 (Sheldrick, 1990)'
_diffrn_ambient_temperature 100(2)
_diffrn_measured_fraction_theta_full 1.000
_diffrn_measured_fraction_theta_max 1.000
_diffrn_measurement_device_type 'CCD area detector'
_diffrn_measurement_method 'phi and omega scans'
_diffrn_radiation_monochromator graphite
_diffrn_radiation_source 'fine-focus sealed tube'
_diffrn_radiation_type MoK\a
_diffrn_radiation_wavelength 0.71073
_diffrn_reflns_av_R_equivalents 0.0354
_diffrn_reflns_av_sigmaI/netI 0.0250
_diffrn_reflns_limit_h_max 8
_diffrn_reflns_limit_h_min -8
_diffrn_reflns_limit_k_max 33
_diffrn_reflns_limit_k_min -33
_diffrn_reflns_limit_l_max 12
_diffrn_reflns_limit_l_min -12
_diffrn_reflns_number 18476
_diffrn_reflns_theta_full 27.00
_diffrn_reflns_theta_max 27.00
_diffrn_reflns_theta_min 1.57
_exptl_absorpt_coefficient_mu 14.305
_exptl_absorpt_correction_T_max 0.2786
_exptl_absorpt_correction_T_min 0.2080
_exptl_absorpt_correction_type empirical
_exptl_crystal_colour colourless
_exptl_crystal_density_diffrn 2.977
_exptl_crystal_density_method 'not measured'
_exptl_crystal_description prism
_exptl_crystal_F_000 1360
_exptl_crystal_size_max 0.16
_exptl_crystal_size_mid 0.14
_exptl_crystal_size_min 0.12
_refine_diff_density_max 1.336
_refine_diff_density_min -0.702
_refine_diff_density_rms 0.141
_refine_ls_extinction_method none
_refine_ls_goodness_of_fit_ref 1.053
_refine_ls_hydrogen_treatment constr
_refine_ls_matrix_type full
_refine_ls_number_parameters 156
_refine_ls_number_reflns 3666
_refine_ls_number_restraints 0
_refine_ls_restrained_S_all 1.053
_refine_ls_R_factor_all 0.0251
_refine_ls_R_factor_gt 0.0194
_refine_ls_shift/su_max 0.001
_refine_ls_shift/su_mean 0.000
_refine_ls_structure_factor_coef Fsqd
_refine_ls_weighting_details 'calc w=1/[\s^2^(Fo^2^)+(0.0194P)^2^+0.7379P] where P=(Fo^2^+2Fc^2^)/3'
_refine_ls_weighting_scheme calc
_refine_ls_wR_factor_gt 0.0411
_refine_ls_wR_factor_ref 0.0428
_reflns_number_gt 3236
_reflns_number_total 3666
_reflns_threshold_expression >2sigma(I)
_cod_data_source_file b810210d.txt
_cod_data_source_block p21n
_cod_original_sg_symbol_H-M P2(1)/n
_cod_database_code 7004680

loop_
_symmetry_equiv_pos_as_xyz
'x, y, z'
'-x+1/2, y+1/2, -z+1/2'
'-x, -y, -z'
'x-1/2, -y-1/2, z-1/2'

loop_
_atom_site_label
_atom_site_type_symbol
_atom_site_fract_x
_atom_site_fract_y
_atom_site_fract_z
_atom_site_U_iso_or_equiv
_atom_site_adp_type
_atom_site_occupancy
_atom_site_symmetry_multiplicity
_atom_site_calc_flag
_atom_site_refinement_flags
_atom_site_disorder_assembly
_atom_site_disorder_group
Ta2 Ta 0.72695(2) 0.107556(6) 0.165119(17) 0.01561(5) Uani 1 1 d . . .
Cl1 Cl 0.57609(16) 0.03196(4) 0.22393(11) 0.0240(2) Uani 1 1 d . . .
Cl2 Cl 0.57595(16) 0.09725(4) -0.06780(11) 0.0233(2) Uani 1 1 d . . .
Cl3 Cl 1.01998(15) 0.05976(4) 0.14619(11) 0.0198(2) Uani 1 1 d . . .
Cl4 Cl 0.89807(15) 0.18221(4) 0.12311(10) 0.0199(2) Uani 1 1 d . . .
Cl5 Cl 0.45258(16) 0.15602(4) 0.20433(11) 0.0247(2) Uani 1 1 d . . .
O1 O 0.8639(4) 0.11745(10) 0.3671(3) 0.0186(6) Uani 1 1 d . . .
Ta1 Ta 1.01246(2) 0.141954(6) 0.528270(17) 0.01516(5) Uani 1 1 d . . .
Cl6 Cl 1.29119(15) 0.08540(4) 0.54271(11) 0.0225(2) Uani 1 1 d . . .
Cl7 Cl 0.74776(16) 0.19338(4) 0.57423(11) 0.0247(2) Uani 1 1 d . . .
Cl8 Cl 1.18057(16) 0.20829(4) 0.45432(11) 0.0220(2) Uani 1 1 d . . .
O2 O 0.9037(4) 0.08434(10) 0.6507(3) 0.0176(6) Uani 1 1 d . . .
O3 O 1.1598(4) 0.15842(10) 0.7484(3) 0.0189(6) Uani 1 1 d . . .
C1 C 0.8150(7) 0.03515(16) 0.5945(5) 0.0250(10) Uani 1 1 d . . .
H1A H 0.9262 0.0101 0.5980 0.038 Uiso 1 1 calc R . .
H1B H 0.7397 0.0400 0.4987 0.038 Uiso 1 1 calc R . .
H1C H 0.7197 0.0226 0.6491 0.038 Uiso 1 1 calc R . .
C2 C 1.0170(6) 0.07897(16) 0.7939(4) 0.0203(9) Uani 1 1 d . . .
H2A H 1.1475 0.0598 0.7994 0.024 Uiso 1 1 calc R . .
H2B H 0.9325 0.0603 0.8482 0.024 Uiso 1 1 calc R . .
C3 C 1.0606(7) 0.13250(16) 0.8469(4) 0.0213(9) Uani 1 1 d . . .
H3A H 0.9307 0.1502 0.8523 0.026 Uiso 1 1 calc R . .
H3B H 1.1537 0.1321 0.9398 0.026 Uiso 1 1 calc R . .
C4 C 1.2405(8) 0.20836(17) 0.8016(5) 0.0357(12) Uani 1 1 d . . .
H4A H 1.1263 0.2330 0.7916 0.054 Uiso 1 1 calc R . .
H4B H 1.3401 0.2206 0.7498 0.054 Uiso 1 1 calc R . .
H4C H 1.3092 0.2051 0.8991 0.054 Uiso 1 1 calc R . .

loop_
_atom_site_aniso_label
_atom_site_aniso_U_11
_atom_site_aniso_U_22
_atom_site_aniso_U_33
_atom_site_aniso_U_23
_atom_site_aniso_U_13
_atom_site_aniso_U_12
Ta2 0.01659(9) 0.01539(9) 0.01401(9) -0.00069(6) 0.00171(6) 0.00048(6)
Cl1 0.0240(5) 0.0220(5) 0.0257(6) -0.0001(4) 0.0051(4) -0.0058(4)
Cl2 0.0223(5) 0.0282(5) 0.0172(5) -0.0036(4) -0.0002(4) 0.0017(4)
Cl3 0.0206(5) 0.0179(5) 0.0209(5) 0.0018(4) 0.0047(4) 0.0034(4)
Cl4 0.0264(5) 0.0152(5) 0.0184(5) 0.0012(4) 0.0054(4) 0.0004(4)
Cl5 0.0205(5) 0.0294(5) 0.0235(6) -0.0044(4) 0.0036(4) 0.0051(4)
O1 0.0196(15) 0.0188(14) 0.0169(15) 0.0003(12) 0.0034(12) -0.0018(11)
Ta1 0.01759(9) 0.01389(8) 0.01321(9) 0.00005(6) 0.00188(6) -0.00032(6)
Cl6 0.0217(5) 0.0211(5) 0.0246(6) -0.0007(4) 0.0051(4) 0.0031(4)
Cl7 0.0249(5) 0.0239(5) 0.0252(6) 0.0005(4) 0.0055(4) 0.0072(4)
Cl8 0.0259(5) 0.0187(5) 0.0208(5) -0.0001(4) 0.0041(4) -0.0049(4)
O2 0.0210(15) 0.0147(14) 0.0163(15) -0.0006(11) 0.0027(12) -0.0019(11)
O3 0.0272(16) 0.0160(14) 0.0136(15) 0.0003(11) 0.0048(12) -0.0039(11)
C1 0.031(2) 0.017(2) 0.024(2) 0.0003(18) 0.0009(19) -0.0093(17)
C2 0.024(2) 0.022(2) 0.015(2) 0.0007(17) 0.0052(17) -0.0017(17)
C3 0.028(2) 0.023(2) 0.014(2) 0.0018(17) 0.0067(18) -0.0005(17)
C4 0.054(3) 0.019(2) 0.026(3) -0.0044(19) -0.005(2) -0.012(2)

loop_
_atom_type_symbol
_atom_type_description
_atom_type_scat_dispersion_real
_atom_type_scat_dispersion_imag
_atom_type_scat_source
C C 0.0033 0.0016 'International Tables Vol C Tables 4.2.6.8 and 6.1.1.4'
H H 0.0000 0.0000 'International Tables Vol C Tables 4.2.6.8 and 6.1.1.4'
O O 0.0106 0.0060 'International Tables Vol C Tables 4.2.6.8 and 6.1.1.4'
Cl Cl 0.1484 0.1585 'International Tables Vol C Tables 4.2.6.8 and 6.1.1.4'
Ta Ta -0.7052 6.5227 'International Tables Vol C Tables 4.2.6.8 and 6.1.1.4'

loop_
_geom_angle_atom_site_label_1
_geom_angle_atom_site_label_2
_geom_angle_atom_site_label_3
_geom_angle
_geom_angle_site_symmetry_1
_geom_angle_site_symmetry_3
_geom_angle_publ_flag
O1 Ta2 Cl5 87.47(8) . . ?
O1 Ta2 Cl2 178.71(8) . . ?
Cl5 Ta2 Cl2 93.09(4) . . ?
O1 Ta2 Cl4 86.91(8) . . ?
Cl5 Ta2 Cl4 90.63(4) . . ?
Cl2 Ta2 Cl4 91.93(4) . . ?
O1 Ta2 Cl1 88.77(8) . . ?
Cl5 Ta2 Cl1 90.99(4) . . ?
Cl2 Ta2 Cl1 92.37(4) . . ?
Cl4 Ta2 Cl1 175.32(4) . . ?
O1 Ta2 Cl3 87.38(8) . . ?
Cl5 Ta2 Cl3 174.85(4) . . ?
Cl2 Ta2 Cl3 92.05(4) . . ?
Cl4 Ta2 Cl3 88.86(3) . . ?
Cl1 Ta2 Cl3 89.13(4) . . ?
Ta1 O1 Ta2 164.15(16) . . ?
O1 Ta1 O2 94.21(11) . . ?
O1 Ta1 O3 167.03(11) . . ?
O2 Ta1 O3 72.84(10) . . ?
O1 Ta1 Cl8 100.92(9) . . ?
O2 Ta1 Cl8 164.80(8) . . ?
O3 Ta1 Cl8 92.05(7) . . ?
O1 Ta1 Cl7 95.38(9) . . ?
O2 Ta1 Cl7 85.61(8) . . ?
O3 Ta1 Cl7 83.01(8) . . ?
Cl8 Ta1 Cl7 94.35(4) . . ?
O1 Ta1 Cl6 95.61(9) . . ?
O2 Ta1 Cl6 83.70(8) . . ?
O3 Ta1 Cl6 84.05(8) . . ?
Cl8 Ta1 Cl6 93.30(4) . . ?
Cl7 Ta1 Cl6 165.18(4) . . ?
C2 O2 C1 111.3(3) . . ?
C2 O2 Ta1 117.1(2) . . ?
C1 O2 Ta1 123.1(2) . . ?
C4 O3 C3 110.5(3) . . ?
C4 O3 Ta1 124.9(3) . . ?
C3 O3 Ta1 114.1(2) . . ?
O2 C1 H1A 109.5 . . ?
O2 C1 H1B 109.5 . . ?
H1A C1 H1B 109.5 . . ?
O2 C1 H1C 109.5 . . ?
H1A C1 H1C 109.5 . . ?
H1B C1 H1C 109.5 . . ?
O2 C2 C3 105.8(3) . . ?
O2 C2 H2A 110.6 . . ?
C3 C2 H2A 110.6 . . ?
O2 C2 H2B 110.6 . . ?
C3 C2 H2B 110.6 . . ?
H2A C2 H2B 108.7 . . ?
O3 C3 C2 105.8(3) . . ?
O3 C3 H3A 110.6 . . ?
C2 C3 H3A 110.6 . . ?
O3 C3 H3B 110.6 . . ?
C2 C3 H3B 110.6 . . ?
H3A C3 H3B 108.7 . . ?
O3 C4 H4A 109.5 . . ?
O3 C4 H4B 109.5 . . ?
H4A C4 H4B 109.5 . . ?
O3 C4 H4C 109.5 . . ?
H4A C4 H4C 109.5 . . ?
H4B C4 H4C 109.5 . . ?

loop_
_geom_bond_atom_site_label_1
_geom_bond_atom_site_label_2
_geom_bond_distance
_geom_bond_site_symmetry_2
_geom_bond_publ_flag
Ta2 O1 2.030(3) . ?
Ta2 Cl5 2.3201(10) . ?
Ta2 Cl2 2.3272(10) . ?
Ta2 Cl4 2.3348(10) . ?
Ta2 Cl1 2.3407(10) . ?
Ta2 Cl3 2.3521(10) . ?
O1 Ta1 1.800(3) . ?
Ta1 O2 2.158(3) . ?
Ta1 O3 2.232(3) . ?
Ta1 Cl8 2.2671(10) . ?
Ta1 Cl7 2.3351(10) . ?
Ta1 Cl6 2.3424(10) . ?
O2 C2 1.462(5) . ?
O2 C1 1.466(5) . ?
O3 C4 1.458(5) . ?
O3 C3 1.465(5) . ?
C1 H1A 0.9800 . ?
C1 H1B 0.9800 . ?
C1 H1C 0.9800 . ?
C2 C3 1.494(6) . ?
C2 H2A 0.9900 . ?
C2 H2B 0.9900 . ?
C3 H3A 0.9900 . ?
C3 H3B 0.9900 . ?
C4 H4A 0.9800 . ?
C4 H4B 0.9800 . ?
C4 H4C 0.9800 . ?

loop_
_geom_torsion_atom_site_label_1
_geom_torsion_atom_site_label_2
_geom_torsion_atom_site_label_3
_geom_torsion_atom_site_label_4
_geom_torsion
_geom_torsion_site_symmetry_1
_geom_torsion_site_symmetry_2
_geom_torsion_site_symmetry_3
_geom_torsion_site_symmetry_4
_geom_torsion_publ_flag
Cl5 Ta2 O1 Ta1 -88.3(6) . . . . ?
Cl2 Ta2 O1 Ta1 28(4) . . . . ?
Cl4 Ta2 O1 Ta1 2.5(6) . . . . ?
Cl1 Ta2 O1 Ta1 -179.3(6) . . . . ?
Cl3 Ta2 O1 Ta1 91.5(6) . . . . ?
Ta2 O1 Ta1 O2 173.8(6) . . . . ?
Ta2 O1 Ta1 O3 170.0(4) . . . . ?
Ta2 O1 Ta1 Cl8 -7.7(6) . . . . ?
Ta2 O1 Ta1 Cl7 87.8(6) . . . . ?
Ta2 O1 Ta1 Cl6 -102.1(6) . . . . ?
O1 Ta1 O2 C2 165.8(3) . . . . ?
O3 Ta1 O2 C2 -15.1(2) . . . . ?
Cl8 Ta1 O2 C2 -8.7(5) . . . . ?
Cl7 Ta1 O2 C2 -99.1(2) . . . . ?
Cl6 Ta1 O2 C2 70.6(2) . . . . ?
O1 Ta1 O2 C1 20.6(3) . . . . ?
O3 Ta1 O2 C1 -160.3(3) . . . . ?
Cl8 Ta1 O2 C1 -153.9(3) . . . . ?
Cl7 Ta1 O2 C1 115.7(3) . . . . ?
Cl6 Ta1 O2 C1 -74.6(3) . . . . ?
O1 Ta1 O3 C4 -153.4(5) . . . . ?
O2 Ta1 O3 C4 -157.3(3) . . . . ?
Cl8 Ta1 O3 C4 24.3(3) . . . . ?
Cl7 Ta1 O3 C4 -69.8(3) . . . . ?
Cl6 Ta1 O3 C4 117.4(3) . . . . ?
O1 Ta1 O3 C3 -12.3(6) . . . . ?
O2 Ta1 O3 C3 -16.3(2) . . . . ?
Cl8 Ta1 O3 C3 165.4(2) . . . . ?
Cl7 Ta1 O3 C3 71.3(2) . . . . ?
Cl6 Ta1 O3 C3 -101.5(2) . . . . ?
C1 O2 C2 C3 -168.6(3) . . . . ?
Ta1 O2 C2 C3 42.3(4) . . . . ?
C4 O3 C3 C2 -170.6(3) . . . . ?
Ta1 O3 C3 C2 42.9(4) . . . . ?
O2 C2 C3 O3 -52.5(4) . . . . ?
